data_2108422
loop_
_publ_author_name
'Duros, Vasilios'
'Papatriantafyllopoulou, Constantina'
'Kitos, Alexandros A.'
'Tasiopoulos, Anastasios J.'
'Nastopoulos, Vassilios'

_publ_section_title
;
 Influence of ligand positional isomerism on the molecular and
 supramolecular structures of cobalt(II)-phenylimidazole complexes
;
_journal_coeditor_code AW5026SUP1
_journal_issue 4
_journal_name_full 'Acta Crystallographica Section B'
_journal_page_first
;
;
_journal_paper_doi 10.1107/S205252061900636X
_journal_volume 75
_journal_year 2019
_chemical_formula_moiety 'C18 H16 Co N6 O6'
_chemical_formula_sum 'C18 H16 Co N6 O6'
_chemical_formula_weight 471.30
_space_group_crystal_system monoclinic
_space_group_IT_number 14
_space_group_name_Hall '-P 2ybc'
_space_group_name_H-M_alt 'P 1 21/c 1'
_symmetry_space_group_name_Hall '-P 2ybc'
_symmetry_space_group_name_H-M 'P 1 21/c 1'
_atom_sites_solution_hydrogens mixed
_atom_sites_solution_primary direct
_atom_sites_solution_secondary difmap
_audit_creation_method SHELXL-2014/7
_cell_angle_alpha 90
_cell_angle_beta 107.938(10)
_cell_angle_gamma 90
_cell_formula_units_Z 4
_cell_length_a 9.4982(9)
_cell_length_b 14.9627(11)
_cell_length_c 14.5081(14)
_cell_measurement_reflns_used 2592
_cell_measurement_temperature 100(2)
_cell_measurement_theta_max 72.3062
_cell_measurement_theta_min 3.1991
_cell_volume 1961.6(3)
_computing_cell_refinement 'CrysAlisPro 1.171.38.43 (Rigaku OD, 2015)'
_computing_data_collection 'CrysAlisPro 1.171.38.43 (Rigaku OD, 2015)'
_computing_data_reduction 'CrysAlisPro 1.171.38.43 (Rigaku OD, 2015)'
_computing_molecular_graphics
;
PLATON (Spek, 2011); MERCURY (Bruno et al. 2002);
DIAMOND (Brandenburg, 2014); X-SEED (Barbour, 2001)
;
_computing_publication_material 'WINGX (Farrugia, 2012)'
_computing_structure_refinement 'SHELXL-2014/7 (Sheldrick, 2014)'
_computing_structure_solution 'SIR92 (Altomare et al., 1994)'
_diffrn_ambient_temperature 100(2)
_diffrn_detector_area_resol_mean 10.4223
_diffrn_measured_fraction_theta_full 0.990
_diffrn_measured_fraction_theta_max 0.987
_diffrn_measurement_device_type 'Agilent Technologies SuperNova with Atlas detector'
_diffrn_measurement_method '\w scans'
_diffrn_radiation_monochromator mirror
_diffrn_radiation_source 'SuperNova (Cu) X-ray Source'
_diffrn_radiation_type CuK\a
_diffrn_radiation_wavelength 1.54184
_diffrn_reflns_av_R_equivalents 0.0413
_diffrn_reflns_av_unetI/netI 0.0535
_diffrn_reflns_Laue_measured_fraction_full 0.990
_diffrn_reflns_Laue_measured_fraction_max 0.987
_diffrn_reflns_limit_h_max 10
_diffrn_reflns_limit_h_min -11
_diffrn_reflns_limit_k_max 17
_diffrn_reflns_limit_k_min -18
_diffrn_reflns_limit_l_max 17
_diffrn_reflns_limit_l_min -12
_diffrn_reflns_number 7276
_diffrn_reflns_point_group_measured_fraction_full 0.990
_diffrn_reflns_point_group_measured_fraction_max 0.987
_diffrn_reflns_theta_full 67.684
_diffrn_reflns_theta_max 68.497
_diffrn_reflns_theta_min 4.358
_exptl_absorpt_coefficient_mu 7.318
_exptl_absorpt_correction_T_max 1.0000
_exptl_absorpt_correction_T_min 0.6714
_exptl_absorpt_correction_type multi-scan
_exptl_absorpt_process_details
;
CrysAlisPro 1.171.38.43 (Rigaku Oxford Diffraction, 2015)
Empirical absorption correction using spherical harmonics,
 implemented in SCALE3 ABSPACK scaling algorithm.
;
_exptl_crystal_colour purple
_exptl_crystal_density_diffrn 1.596
_exptl_crystal_density_method 'not measured'
_exptl_crystal_description prism
_exptl_crystal_F_000 964
_exptl_crystal_size_max 0.18
_exptl_crystal_size_mid 0.13
_exptl_crystal_size_min 0.09
_refine_diff_density_max 0.273
_refine_diff_density_min -0.453
_refine_diff_density_rms 0.063
_refine_ls_extinction_method none
_refine_ls_goodness_of_fit_ref 1.049
_refine_ls_hydrogen_treatment mixed
_refine_ls_matrix_type full
_refine_ls_number_parameters 286
_refine_ls_number_reflns 3563
_refine_ls_number_restraints 2
_refine_ls_restrained_S_all 1.049
_refine_ls_R_factor_all 0.0676
_refine_ls_R_factor_gt 0.0483
_refine_ls_shift/su_max 0.001
_refine_ls_shift/su_mean 0.000
_refine_ls_structure_factor_coef Fsqd
_refine_ls_weighting_details 'w=1/[\s^2^(Fo^2^)+(0.0392P)^2^+1.6330P] where P=(Fo^2^+2Fc^2^)/3'
_refine_ls_weighting_scheme calc
_refine_ls_wR_factor_gt 0.0952
_refine_ls_wR_factor_ref 0.1040
_reflns_Friedel_coverage 0.000
_reflns_number_gt 2849
_reflns_number_total 3563
_reflns_threshold_expression 'I > 2\s(I)'
_cod_data_source_file aw5026sup1.cif
_cod_data_source_block 3
_cod_database_code 2108422
_shelx_shelxl_version_number 2014/7
_shelx_space_group_comment
;
The symmetry employed for this shelxl refinement is uniquely defined
by the following loop, which should always be used as a source of
symmetry information in preference to the above space-group names.
They are only intended as comments.
;
_shelx_estimated_absorpt_t_min 0.353
_shelx_estimated_absorpt_t_max 0.559

loop_
_space_group_symop_operation_xyz
'x, y, z'
'-x, y+1/2, -z+1/2'
'-x, -y, -z'
'x, -y-1/2, z-1/2'

loop_
_atom_site_label
_atom_site_type_symbol
_atom_site_fract_x
_atom_site_fract_y
_atom_site_fract_z
_atom_site_U_iso_or_equiv
_atom_site_adp_type
_atom_site_occupancy
_atom_site_site_symmetry_order
_atom_site_calc_flag
_atom_site_refinement_flags_posn
_atom_site_refinement_flags_adp
Co Co 0.94789(5) 0.27868(3) 0.58536(3) 0.02162(14) Uani 1 1 d . .
N1A N 1.3875(3) 0.33670(19) 0.60016(19) 0.0252(6) Uani 1 1 d D .
H1A H 1.4778(16) 0.326(2) 0.606(3) 0.038 Uiso 1 1 d D U
C2A C 1.2830(3) 0.2755(2) 0.6001(2) 0.0228(6) Uani 1 1 d . .
N3A N 1.1525(3) 0.31661(17) 0.58262(18) 0.0223(5) Uani 1 1 d . .
C4A C 1.1774(3) 0.4063(2) 0.5701(2) 0.0258(7) Uani 1 1 d . .
H4A H 1.1056 0.4508 0.5562 0.031 Uiso 1 1 calc R U
C5A C 1.3229(3) 0.4190(2) 0.5812(2) 0.0270(7) Uani 1 1 d . .
H5A H 1.3693 0.4729 0.5768 0.032 Uiso 1 1 calc R U
C6A C 1.3145(3) 0.1803(2) 0.6187(2) 0.0255(7) Uani 1 1 d . .
C7A C 1.2024(4) 0.1165(2) 0.5868(2) 0.0303(7) Uani 1 1 d . .
H7A H 1.1078 0.1343 0.5503 0.036 Uiso 1 1 calc R U
C8A C 1.2313(4) 0.0269(2) 0.6094(3) 0.0392(9) Uani 1 1 d . .
H8A H 1.1560 -0.0152 0.5885 0.047 Uiso 1 1 calc R U
C9A C 1.3724(4) 0.0000(3) 0.6631(3) 0.0428(9) Uani 1 1 d . .
H9A H 1.3914 -0.0597 0.6802 0.051 Uiso 1 1 calc R U
C10A C 1.4845(4) 0.0624(3) 0.6910(3) 0.0398(9) Uani 1 1 d . .
H10A H 1.5801 0.0437 0.7243 0.048 Uiso 1 1 calc R U
C11A C 1.4571(3) 0.1521(2) 0.6703(2) 0.0325(8) Uani 1 1 d . .
H11A H 1.5334 0.1935 0.6908 0.039 Uiso 1 1 calc R U
N1B N 1.0491(3) 0.08421(19) 0.7992(2) 0.0283(6) Uani 1 1 d D .
H1B H 1.102(4) 0.055(2) 0.8468(18) 0.042 Uiso 1 1 d D U
C2B C 1.0705(3) 0.1665(2) 0.7693(2) 0.0236(7) Uani 1 1 d . .
N3B N 0.9615(3) 0.18704(17) 0.68944(18) 0.0230(6) Uani 1 1 d . .
C4B C 0.8672(3) 0.1141(2) 0.6705(3) 0.0298(7) Uani 1 1 d . .
H4B H 0.7803 0.1098 0.6190 0.036 Uiso 1 1 calc R U
C5B C 0.9204(3) 0.0501(2) 0.7383(3) 0.0328(8) Uani 1 1 d . .
H5B H 0.8784 -0.0053 0.7425 0.039 Uiso 1 1 calc R U
C6B C 1.1979(3) 0.2220(2) 0.8192(2) 0.0255(7) Uani 1 1 d . .
C7B C 1.1813(4) 0.3129(2) 0.8327(2) 0.0335(8) Uani 1 1 d . .
H7B H 1.0884 0.3394 0.8102 0.040 Uiso 1 1 calc R U
C8B C 1.3046(4) 0.3640(3) 0.8800(3) 0.0439(10) Uani 1 1 d . .
H8B H 1.2943 0.4249 0.8891 0.053 Uiso 1 1 calc R U
C9B C 1.4426(4) 0.3245(3) 0.9136(2) 0.0479(11) Uani 1 1 d . .
H9B H 1.5249 0.3588 0.9454 0.058 Uiso 1 1 calc R U
C10B C 1.4587(4) 0.2343(3) 0.9002(3) 0.0435(10) Uani 1 1 d . .
H10B H 1.5519 0.2081 0.9223 0.052 Uiso 1 1 calc R U
C11B C 1.3374(3) 0.1829(3) 0.8542(2) 0.0332(8) Uani 1 1 d . .
H11B H 1.3484 0.1219 0.8464 0.040 Uiso 1 1 calc R U
N1 N 0.8206(3) 0.2518(2) 0.3997(2) 0.0318(7) Uani 1 1 d . .
O1 O 0.8483(2) 0.19681(15) 0.47246(15) 0.0282(5) Uani 1 1 d . .
O2 O 0.8512(2) 0.33213(17) 0.42164(18) 0.0376(6) Uani 1 1 d . .
O3 O 0.7668(3) 0.22440(19) 0.31765(17) 0.0450(7) Uani 1 1 d . .
N2 N 0.7467(3) 0.38976(18) 0.61369(18) 0.0249(6) Uani 1 1 d . .
O4 O 0.8840(2) 0.40133(15) 0.61863(16) 0.0281(5) Uani 1 1 d . .
O5 O 0.6984(2) 0.31153(14) 0.59877(15) 0.0251(5) Uani 1 1 d . .
O6 O 0.6716(2) 0.45384(16) 0.62207(18) 0.0362(6) Uani 1 1 d . .

loop_
_atom_site_aniso_label
_atom_site_aniso_U_11
_atom_site_aniso_U_22
_atom_site_aniso_U_33
_atom_site_aniso_U_23
_atom_site_aniso_U_13
_atom_site_aniso_U_12
Co 0.0153(2) 0.0250(3) 0.0237(3) 0.0002(2) 0.00489(19) -0.0015(2)
N1A 0.0148(11) 0.0335(15) 0.0290(15) -0.0030(11) 0.0091(11) 0.0004(11)
C2A 0.0167(13) 0.0300(17) 0.0224(16) -0.0018(13) 0.0072(12) -0.0009(12)
N3A 0.0165(11) 0.0283(14) 0.0223(14) -0.0008(10) 0.0059(10) -0.0009(10)
C4A 0.0188(14) 0.0298(17) 0.0295(18) -0.0006(13) 0.0084(13) 0.0004(13)
C5A 0.0226(15) 0.0291(18) 0.0304(18) -0.0014(13) 0.0097(13) -0.0030(13)
C6A 0.0242(15) 0.0307(17) 0.0248(17) 0.0004(13) 0.0123(13) 0.0031(13)
C7A 0.0287(16) 0.0328(18) 0.0332(19) -0.0055(14) 0.0150(14) 0.0007(14)
C8A 0.042(2) 0.034(2) 0.050(2) -0.0046(17) 0.0269(18) 0.0010(16)
C9A 0.052(2) 0.034(2) 0.054(2) 0.0080(18) 0.035(2) 0.0158(18)
C10A 0.0361(19) 0.050(2) 0.037(2) 0.0095(17) 0.0176(16) 0.0189(18)
C11A 0.0250(16) 0.042(2) 0.0332(19) 0.0023(15) 0.0123(14) 0.0065(15)
N1B 0.0236(14) 0.0298(15) 0.0299(16) 0.0095(12) 0.0059(12) 0.0021(11)
C2B 0.0192(14) 0.0277(17) 0.0257(17) 0.0017(13) 0.0097(13) 0.0023(12)
N3B 0.0166(11) 0.0252(14) 0.0266(14) 0.0015(11) 0.0056(11) 0.0011(10)
C4B 0.0207(15) 0.0279(18) 0.038(2) 0.0006(14) 0.0040(13) -0.0036(13)
C5B 0.0256(16) 0.0264(18) 0.043(2) 0.0043(15) 0.0062(15) -0.0018(14)
C6B 0.0215(14) 0.0381(19) 0.0178(16) 0.0038(14) 0.0070(12) -0.0044(13)
C7B 0.0283(16) 0.041(2) 0.0283(19) 0.0046(15) 0.0049(14) -0.0076(15)
C8B 0.052(2) 0.047(2) 0.028(2) 0.0012(16) 0.0062(17) -0.0228(19)
C9B 0.036(2) 0.082(3) 0.0169(19) 0.0108(18) -0.0048(15) -0.029(2)
C10B 0.0231(17) 0.077(3) 0.026(2) 0.0209(19) 0.0022(14) -0.0086(18)
C11B 0.0221(15) 0.054(2) 0.0243(18) 0.0123(15) 0.0080(14) 0.0003(15)
N1 0.0197(12) 0.0466(19) 0.0295(17) 0.0008(13) 0.0082(12) -0.0027(12)
O1 0.0253(11) 0.0360(13) 0.0213(12) -0.0026(9) 0.0043(9) -0.0012(10)
O2 0.0315(12) 0.0377(15) 0.0427(15) 0.0076(11) 0.0102(11) -0.0051(11)
O3 0.0389(14) 0.073(2) 0.0201(14) -0.0065(13) 0.0050(11) -0.0050(13)
N2 0.0167(12) 0.0312(15) 0.0257(15) -0.0016(11) 0.0046(11) -0.0032(11)
O4 0.0135(9) 0.0312(12) 0.0397(13) -0.0039(10) 0.0082(9) -0.0034(9)
O5 0.0188(10) 0.0270(12) 0.0274(12) -0.0021(9) 0.0041(9) -0.0042(9)
O6 0.0216(11) 0.0308(13) 0.0575(17) -0.0088(12) 0.0143(11) 0.0043(10)

loop_
_atom_type_symbol
_atom_type_description
_atom_type_scat_dispersion_real
_atom_type_scat_dispersion_imag
_atom_type_scat_source
C C 0.0181 0.0091 'International Tables Vol C Tables 4.2.6.8 and 6.1.1.4'
H H 0.0000 0.0000 'International Tables Vol C Tables 4.2.6.8 and 6.1.1.4'
N N 0.0311 0.0180 'International Tables Vol C Tables 4.2.6.8 and 6.1.1.4'
O O 0.0492 0.0322 'International Tables Vol C Tables 4.2.6.8 and 6.1.1.4'
Co Co -2.3653 3.6143 'International Tables Vol C Tables 4.2.6.8 and 6.1.1.4'

loop_
_geom_angle_atom_site_label_1
_geom_angle_atom_site_label_2
_geom_angle_atom_site_label_3
_geom_angle
N3B Co O1 95.77(10)
N3B Co N3A 111.28(10)
O1 Co N3A 111.25(9)
N3B Co O4 113.00(10)
O1 Co O4 129.47(9)
N3A Co O4 96.29(9)
N3B Co O2 152.12(9)
O1 Co O2 57.49(9)
N3A Co O2 87.96(9)
O4 Co O2 83.30(9)
C2A N1A C5A 109.1(2)
C2A N1A H1A 126(3)
C5A N1A H1A 125(3)
N3A C2A N1A 109.0(3)
N3A C2A C6A 127.5(3)
N1A C2A C6A 123.5(3)
C2A N3A C4A 106.6(2)
C2A N3A Co 134.7(2)
C4A N3A Co 118.38(19)
C5A C4A N3A 109.3(3)
C5A C4A H4A 125.3
N3A C4A H4A 125.3
C4A C5A N1A 106.0(3)
C4A C5A H5A 127.0
N1A C5A H5A 127.0
C11A C6A C7A 119.1(3)
C11A C6A C2A 120.2(3)
C7A C6A C2A 120.7(3)
C8A C7A C6A 120.4(3)
C8A C7A H7A 119.8
C6A C7A H7A 119.8
C9A C8A C7A 120.0(4)
C9A C8A H8A 120.0
C7A C8A H8A 120.0
C10A C9A C8A 119.6(4)
C10A C9A H9A 120.2
C8A C9A H9A 120.2
C9A C10A C11A 121.1(3)
C9A C10A H10A 119.4
C11A C10A H10A 119.4
C10A C11A C6A 119.7(3)
C10A C11A H11A 120.1
C6A C11A H11A 120.1
C2B N1B C5B 109.1(3)
C2B N1B H1B 129(3)
C5B N1B H1B 122(3)
N3B C2B N1B 109.8(3)
N3B C2B C6B 127.0(3)
N1B C2B C6B 123.1(3)
C2B N3B C4B 105.8(3)
C2B N3B Co 131.6(2)
C4B N3B Co 120.0(2)
C5B C4B N3B 109.8(3)
C5B C4B H4B 125.1
N3B C4B H4B 125.1
C4B C5B N1B 105.4(3)
C4B C5B H5B 127.3
N1B C5B H5B 127.3
C7B C6B C11B 119.8(3)
C7B C6B C2B 120.9(3)
C11B C6B C2B 119.4(3)
C6B C7B C8B 119.5(3)
C6B C7B H7B 120.2
C8B C7B H7B 120.2
C9B C8B C7B 120.1(4)
C9B C8B H8B 119.9
C7B C8B H8B 119.9
C10B C9B C8B 120.2(3)
C10B C9B H9B 119.9
C8B C9B H9B 119.9
C11B C10B C9B 120.2(3)
C11B C10B H10B 119.9
C9B C10B H10B 119.9
C10B C11B C6B 120.2(4)
C10B C11B H11B 119.9
C6B C11B H11B 119.9
O3 N1 O2 124.6(3)
O3 N1 O1 120.1(3)
O2 N1 O1 115.3(3)
N1 O1 Co 101.58(18)
N1 O2 Co 85.42(18)
O6 N2 O5 123.8(2)
O6 N2 O4 119.8(3)
O5 N2 O4 116.3(2)
N2 O4 Co 103.59(18)

loop_
_geom_bond_atom_site_label_1
_geom_bond_atom_site_label_2
_geom_bond_distance
Co N3B 2.014(3)
Co O1 2.031(2)
Co N3A 2.037(2)
Co O4 2.037(2)
Co O2 2.404(2)
N1A C2A 1.351(4)
N1A C5A 1.366(4)
N1A H1A 0.852(10)
C2A N3A 1.336(4)
C2A C6A 1.463(4)
N3A C4A 1.384(4)
C4A C5A 1.354(4)
C4A H4A 0.9300
C5A H5A 0.9300
C6A C11A 1.396(4)
C6A C7A 1.398(4)
C7A C8A 1.388(5)
C7A H7A 0.9300
C8A C9A 1.386(5)
C8A H8A 0.9300
C9A C10A 1.379(5)
C9A H9A 0.9300
C10A C11A 1.383(5)
C10A H10A 0.9300
C11A H11A 0.9300
N1B C2B 1.341(4)
N1B C5B 1.368(4)
N1B H1B 0.838(10)
C2B N3B 1.330(4)
C2B C6B 1.463(4)
N3B C4B 1.385(4)
C4B C5B 1.353(5)
C4B H4B 0.9300
C5B H5B 0.9300
C6B C7B 1.390(5)
C6B C11B 1.393(4)
C7B C8B 1.390(5)
C7B H7B 0.9300
C8B C9B 1.383(6)
C8B H8B 0.9300
C9B C10B 1.378(6)
C9B H9B 0.9300
C10B C11B 1.375(5)
C10B H10B 0.9300
C11B H11B 0.9300
N1 O3 1.213(4)
N1 O2 1.254(4)
N1 O1 1.300(4)
N2 O6 1.223(3)
N2 O5 1.252(3)
N2 O4 1.295(3)

loop_
_geom_hbond_atom_site_label_D
_geom_hbond_atom_site_label_H
_geom_hbond_atom_site_label_A
_geom_hbond_distance_DH
_geom_hbond_distance_HA
_geom_hbond_distance_DA
_geom_hbond_angle_DHA
_geom_hbond_site_symmetry_A
N1A H1A O5 0.85(2) 2.14(2) 2.983(4) 171(4) 1_655
N1B H1B O4 0.84(3) 2.35(3) 2.974(4) 132(3) 2_746
N1B H1B O6 0.84(3) 2.55(4) 3.206(4) 135(3) 2_746

_cod_database_fobs_code 2108422
